data_2106390
loop_
_publ_author_name
'Menchetti, S.'
'Sabelli, C.'

_publ_section_title
;
 The crystal structure of synthetic sodium pentaborate monohydrate
;
_journal_name_full 'Acta Crystallographica B (24,1968-38,1982)'
_journal_page_first 3730
_journal_page_last 3733
_journal_volume 33
_journal_year 1977
_chemical_formula_sum 'B5 H4 Na3 O11'
_chemical_name_systematic 'Na3 (B5 O8 (O H)2) (H2 O)'
_space_group_IT_number 61
_symmetry_space_group_name_Hall '-P 2ac 2ab'
_symmetry_space_group_name_H-M 'P b c a'
_cell_angle_alpha 90
_cell_angle_beta 90
_cell_angle_gamma 90
_cell_formula_units_Z 8
_cell_length_a 8.804
_cell_length_b 18.371
_cell_length_c 10.924
_cell_volume 1766.829
_citation_journal_id_ASTM ACBCAR
_cod_data_source_file Menchetti_ACBCAR_1977_768.cif
_cod_data_source_block H4B5Na3O11
_cod_original_formula_sum 'H4 B5 Na3 O11'
_cod_database_code 2106390

loop_
_symmetry_equiv_pos_as_xyz
x,y,z
-x+1/2,-y,z+1/2
x+1/2,-y+1/2,-z
-x,y+1/2,-z+1/2
-x,-y,-z
x-1/2,y,-z-1/2
-x-1/2,y-1/2,z
x,-y-1/2,z-1/2

loop_
_atom_site_label
_atom_site_type_symbol
_atom_site_fract_x
_atom_site_fract_y
_atom_site_fract_z
_atom_site_occupancy
_atom_site_U_iso_or_equiv
B3 B+3 0.1254 0.637 0.4979 1 0.0
H4 H+1 0.62 0.68 0.58 1 0.0
O9 O-2 0.1963 0.4943 0.7359 1 0.0
O11 O-2 0.5811 0.6509 0.5229 1 0.0
H2 H+1 0.48 0.56 0.67 1 0.0
H3 H+1 0.64 0.65 0.46 1 0.0
O8 O-2 0.2669 0.6169 0.7362 1 0.0
O1 O-2 0.2622 0.6534 0.174 1 0.0
O6 O-2 0.1558 0.6971 0.5889 1 0.0
B4 B+3 0.2125 0.6839 0.7015 1 0.0
H1 H+1 0.21 0.45 0.72 1 0.0
Na1 Na+1 0.4317 0.5669 0.3967 1 0.0
B1 B+3 0.1783 0.6846 0.2849 1 0.0
O7 O-2 0.143 0.5651 0.5541 1 0.0
Na3 Na+1 0.1194 0.459 0.4002 1 0.0
Na2 Na+1 0.4171 0.7409 0.426 1 0.0
O10 O-2 0.3992 0.5303 0.6096 1 0.0
O4 O-2 0.2246 0.6468 0.3924 1 0.0
O2 O-2 0.0129 0.6731 0.2537 1 0.0
O5 O-2 -0.0385 0.6447 0.4651 1 0.0
B2 B+3 -0.0848 0.6586 0.3467 1 0.0
O3 O-2 0.2126 0.7633 0.2935 1 0.0
B5 B+3 0.2492 0.5544 0.6548 1 0.0
